data_9016384
loop_
_publ_author_name
'Sokolova, E.'
'Hawthorne, F. C.'

_publ_section_title
;
 From structure topology to chemical composition. IV. Titanium silicates:
 The orthorhombic polytype of nabalamprophyllite
 from Lovozero Massif, Kola Peninsula, Russia
 Note: polytype nabalamprophyllite-2O
;
_journal_name_full 'The Canadian Mineralogist'
_journal_page_first 1323
_journal_page_last 1331
_journal_paper_doi 10.3749/canmin.46.5.1323
_journal_volume 46
_journal_year 2008
_chemical_compound_source 'Lovozero Massif, Kola Peninsula, Russia'
_chemical_formula_sum 'Al0.03 Ba0.87 Ca0.02 F0.65 Fe0.11 H0.89 K0.2 Mg0.04 Mn0.4 Na2.84 Nb0.04 O17.35 Si4 Sr0.47 Ti2.82'
_chemical_name_mineral Nabalamprophyllite
_space_group_IT_number 58
_symmetry_space_group_name_Hall '-P 2n 2n'
_symmetry_space_group_name_H-M 'P n m n'
_cell_angle_alpha 90
_cell_angle_beta 90
_cell_angle_gamma 90
_cell_formula_units_Z 2
_cell_length_a 19.564
_cell_length_b 7.1173
_cell_length_c 5.4144
_cell_volume 753.917
_database_code_amcsd 0019470
_exptl_crystal_density_diffrn 3.552
_cod_original_formula_sum 'Ba.87 Sr.47 Na2.84 K.2 Ca.02 Ti2.82 Al.03 Fe.11 Nb.04 Mn.4 Mg.04 Si4 O17.35 F.65 H.89'
_cod_database_code 9016384

loop_
_space_group_symop_operation_xyz
x,y,z
1/2-x,1/2+y,1/2+z
1/2+x,1/2-y,1/2-z
1/2+x,1/2+y,1/2-z
1/2-x,1/2-y,1/2+z
x,-y,z
-x,y,-z
-x,-y,-z

loop_
_atom_site_aniso_label
_atom_site_aniso_U_11
_atom_site_aniso_U_22
_atom_site_aniso_U_33
_atom_site_aniso_U_12
_atom_site_aniso_U_13
_atom_site_aniso_U_23
BaAP 0.01500 0.00600 0.00740 0.00000 0.00020 0.00000
SrAP 0.01500 0.00600 0.00740 0.00000 0.00020 0.00000
NaAP 0.01500 0.00600 0.00740 0.00000 0.00020 0.00000
KAP 0.01500 0.00600 0.00740 0.00000 0.00020 0.00000
CaAP 0.01500 0.00600 0.00740 0.00000 0.00020 0.00000
TiMH 0.00640 0.00180 0.00370 0.00000 -0.00030 0.00000
AlMH 0.00640 0.00180 0.00370 0.00000 -0.00030 0.00000
TiMO1 0.02600 0.00700 0.03600 0.00000 -0.02600 0.00000
FeMO1 0.02600 0.00700 0.03600 0.00000 -0.02600 0.00000
NbMO1 0.02600 0.00700 0.03600 0.00000 -0.02600 0.00000
NaMO2 0.02500 0.01700 0.01800 0.00000 -0.00800 0.00000
NaMO3 0.01300 0.00600 0.00700 0.00000 -0.00300 0.00000
MnMO3 0.01300 0.00600 0.00700 0.00000 -0.00300 0.00000
MgMO3 0.01300 0.00600 0.00700 0.00000 -0.00300 0.00000
Si 0.00710 0.00070 0.00500 0.00180 -0.00050 0.00020
O-H1 0.01200 0.01700 0.03200 0.00000 0.00600 0.00000
F1 0.01200 0.01700 0.03200 0.00000 0.00600 0.00000
O1 0.01200 0.01700 0.03200 0.00000 0.00600 0.00000
O2 0.01100 0.00100 0.01000 -0.00300 0.00100 -0.00300
O3 0.01200 0.00000 0.01000 -0.00200 0.00300 0.00400
O4 0.01200 0.00000 0.01300 0.00000 0.00500 0.00000
O5 0.00600 0.00700 0.01400 -0.00100 0.00100 -0.00100
O6 0.00900 0.02700 0.01000 0.00000 -0.00100 0.00000

loop_
_atom_site_label
_atom_site_fract_x
_atom_site_fract_y
_atom_site_fract_z
_atom_site_occupancy
_atom_site_U_iso_or_equiv
_atom_site_type_symbol
_atom_site_attached_hydrogens
BaAP 0.21647 0.00000 0.64420 0.43500 0.00950 Ba 0
SrAP 0.21647 0.00000 0.64420 0.23500 0.00950 Sr 0
NaAP 0.21647 0.00000 0.64420 0.14000 0.00950 Na 0
KAP 0.21647 0.00000 0.64420 0.10000 0.00950 K 0
CaAP 0.21647 0.00000 0.64420 0.01000 0.00950 Ca 0
TiMH 0.35220 0.00000 0.14360 0.98500 0.00400 Ti 0
AlMH 0.35220 0.00000 0.14360 0.01500 0.00400 Al 0
TiMO1 0.00000 0.00000 0.00000 0.85000 0.02280 Ti 0
FeMO1 0.00000 0.00000 0.00000 0.11000 0.02280 Fe 0
NbMO1 0.00000 0.00000 0.00000 0.04000 0.02280 Nb 0
NaMO2 0.50000 0.00000 0.50000 1.00000 0.02000 Na 0
NaMO3 0.50000 0.26100 0.00000 0.78000 0.00850 Na 0
MnMO3 0.50000 0.26100 0.00000 0.20000 0.00850 Mn 0
MgMO3 0.50000 0.26100 0.00000 0.02000 0.00850 Mg 0
Si 0.14125 0.21620 0.14280 1.00000 0.00430 Si 0
O-H1 0.05680 0.00000 0.70000 0.44500 0.02000 O 1
F1 0.05680 0.00000 0.70000 0.32500 0.02000 F 0
O1 0.05680 0.00000 0.70000 0.23000 0.02000 O 0
O2 0.32740 0.18640 0.39330 1.00000 0.00730 O 0
O3 0.32800 0.18680 0.88810 1.00000 0.00710 O 0
O4 0.17270 0.00000 0.14500 1.00000 0.00800 O 0
O5 0.05870 0.20490 0.14550 1.00000 0.00870 O 0
O6 0.43820 0.00000 0.14350 1.00000 0.01500 O 0

loop_
_cod_changelog_entry_id
_cod_changelog_entry_author
_cod_changelog_entry_date
_cod_changelog_entry_text
1
;cod-tools version 3.8.0
Id: cif_guess_AMCSD_atom_types 9574 2023-05-10 09:00:05Z saulius
;
2023-05-10T18:57:00+03:00
;Derived atom types and hydrogen counts
from atom names that follow the AMCSD naming convention
(Wat == water, O-H == hydroxyl).
;

loop_
_cod_related_entry_id
_cod_related_entry_database
_cod_related_entry_code
1 AMCSD 0019470
